data_7206353
loop_
_publ_author_name
'Keyworth, Colin W.'
'Chan, Khai Leok'
'Labram, John G.'
'Anthopoulos, Thomas D.'
'Watkins, Scott E.'
'McKiernan, Mary'
'White, Andrew J. P.'
'Holmes, Andrew B.'
'Williams, Charlotte K.'

_publ_section_title
;
 The tuning of the energy levels of dibenzosilole copolymers and
 applications in organic electronics
;
_journal_issue 32
_journal_name_full 'Journal of Materials Chemistry'
_journal_page_first 11800
_journal_paper_doi 10.1039/c1jm11242b
_journal_volume 21
_journal_year 2011
_chemical_formula_moiety 'C28 H29 Br2 N3 O'
_chemical_formula_sum 'C28 H29 Br2 N3 O'
_chemical_formula_weight 583.36
_chemical_name_systematic
;
?
;
_space_group_IT_number 15
_symmetry_cell_setting monoclinic
_symmetry_space_group_name_Hall '-C 2yc'
_symmetry_space_group_name_H-M 'C 1 2/c 1'
_atom_sites_solution_hydrogens geom
_atom_sites_solution_primary direct
_atom_sites_solution_secondary difmap
_audit_creation_method SHELXL-97
_cell_angle_alpha 90.00
_cell_angle_beta 100.402(2)
_cell_angle_gamma 90.00
_cell_formula_units_Z 8
_cell_length_a 19.3994(4)
_cell_length_b 9.5710(2)
_cell_length_c 28.8219(7)
_cell_measurement_reflns_used 10474
_cell_measurement_temperature 173(2)
_cell_measurement_theta_max 32.9634
_cell_measurement_theta_min 3.0759
_cell_volume 5263.5(2)
_computing_cell_refinement 'CrysAlis RED, Oxford Diffraction Ltd'
_computing_data_collection 'CrysAlis CCD, Oxford Diffraction Ltd'
_computing_data_reduction 'CrysAlis RED, Oxford Diffraction Ltd'
_computing_molecular_graphics 'Bruker SHELXTL'
_computing_publication_material 'Bruker SHELXTL'
_computing_structure_refinement 'SHELXL-97 (Sheldrick, 1997)'
_computing_structure_solution 'SHELXS-97 (Sheldrick, 1990)'
_diffrn_ambient_temperature 173(2)
_diffrn_detector_area_resol_mean 15.9825
_diffrn_measured_fraction_theta_full 0.985
_diffrn_measured_fraction_theta_max 0.904
_diffrn_measurement_device_type 'OD Xcalibur 3'
_diffrn_measurement_method 'omega scans'
_diffrn_radiation_monochromator graphite
_diffrn_radiation_source 'Enhance (Mo) X-ray Source'
_diffrn_radiation_type MoK\a
_diffrn_radiation_wavelength 0.71073
_diffrn_reflns_av_R_equivalents 0.0309
_diffrn_reflns_av_sigmaI/netI 0.0605
_diffrn_reflns_limit_h_max 29
_diffrn_reflns_limit_h_min -26
_diffrn_reflns_limit_k_max 14
_diffrn_reflns_limit_k_min -13
_diffrn_reflns_limit_l_max 42
_diffrn_reflns_limit_l_min -41
_diffrn_reflns_number 29084
_diffrn_reflns_theta_full 31.50
_diffrn_reflns_theta_max 33.04
_diffrn_reflns_theta_min 3.08
_diffrn_standards_number 0
_exptl_absorpt_coefficient_mu 3.105
_exptl_absorpt_correction_T_max 0.588
_exptl_absorpt_correction_T_min 0.412
_exptl_absorpt_correction_type analytical
_exptl_absorpt_process_details
;
CrysAlisPro, Oxford Diffraction Ltd.,
Version 1.171.33.48 (release 15-09-2009 CrysAlis171 .NET)
(compiled Sep 15 2009,11:49:04)
Analytical numeric absorption correction using a multifaceted crystal
model based on expressions derived by R.C. Clark & J.S. Reid.
(Clark, R. C. & Reid, J. S. (1995). Acta Cryst. A51, 887-897)
;
_exptl_crystal_colour Colourless
_exptl_crystal_density_diffrn 1.472
_exptl_crystal_density_method 'not measured'
_exptl_crystal_description blocks
_exptl_crystal_F_000 2368
_exptl_crystal_size_max 0.38
_exptl_crystal_size_mid 0.30
_exptl_crystal_size_min 0.23
_refine_diff_density_max 0.803
_refine_diff_density_min -0.811
_refine_diff_density_rms 0.066
_refine_ls_extinction_method none
_refine_ls_goodness_of_fit_ref 0.925
_refine_ls_hydrogen_treatment constr
_refine_ls_matrix_type full
_refine_ls_number_parameters 307
_refine_ls_number_reflns 9031
_refine_ls_number_restraints 0
_refine_ls_restrained_S_all 0.925
_refine_ls_R_factor_all 0.0673
_refine_ls_R_factor_gt 0.0345
_refine_ls_shift/su_max 0.005
_refine_ls_shift/su_mean 0.000
_refine_ls_structure_factor_coef Fsqd
_refine_ls_weighting_details 'calc w=1/[\s^2^(Fo^2^)+(0.0365P)^2^+0.0000P] where P=(Fo^2^+2Fc^2^)/3'
_refine_ls_weighting_scheme calc
_refine_ls_wR_factor_gt 0.0714
_refine_ls_wR_factor_ref 0.0745
_reflns_number_gt 5676
_reflns_number_total 9031
_reflns_threshold_expression >2sigma(I)
_cod_data_source_file c1jm11242b.txt
_cod_data_source_block 11
_cod_depositor_comments
;
The following automatic conversions were performed:

'_symmetry_cell_setting' value 'Monoclinic' changed to 'monoclinic'
according to /home/saulius/struct/CIF-dictionaries/cif_core.dic
dictionary named 'cif_core.dic' version 2.4.1 from 2010-06-29.

Automatic conversion script
Id: cif_fix_values 1715 2011-07-08 13:25:40Z adriana 
;
_cod_original_sg_symbol_H-M C2/c
_cod_database_code 7206353

loop_
_symmetry_equiv_pos_as_xyz
'x, y, z'
'-x, y, -z+1/2'
'x+1/2, y+1/2, z'
'-x+1/2, y+1/2, -z+1/2'
'-x, -y, -z'
'x, -y, z-1/2'
'-x+1/2, -y+1/2, -z'
'x+1/2, -y+1/2, z-1/2'

loop_
_atom_site_label
_atom_site_type_symbol
_atom_site_fract_x
_atom_site_fract_y
_atom_site_fract_z
_atom_site_U_iso_or_equiv
_atom_site_adp_type
_atom_site_occupancy
_atom_site_symmetry_multiplicity
_atom_site_calc_flag
_atom_site_refinement_flags
_atom_site_disorder_assembly
_atom_site_disorder_group
N1 N 0.97964(7) 0.60511(14) 0.66710(5) 0.0186(3) Uani 1 1 d . . .
C2 C 1.04222(8) 0.55587(17) 0.69198(6) 0.0196(3) Uani 1 1 d . . .
N3 N 1.08094(7) 0.66177(14) 0.71050(5) 0.0252(3) Uani 1 1 d . . .
N4 N 1.04382(7) 0.78390(14) 0.69846(5) 0.0256(3) Uani 1 1 d . . .
C5 C 0.98333(8) 0.74664(16) 0.67282(6) 0.0216(3) Uani 1 1 d . . .
C6 C 0.91635(8) 0.53057(16) 0.64709(6) 0.0181(3) Uani 1 1 d . . .
C7 C 0.90735(9) 0.47439(18) 0.60225(6) 0.0242(4) Uani 1 1 d . . .
H7A H 0.9437 0.4804 0.5843 0.029 Uiso 1 1 calc R . .
C8 C 0.84482(9) 0.40936(19) 0.58389(6) 0.0273(4) Uani 1 1 d . . .
H8A H 0.8380 0.3710 0.5530 0.033 Uiso 1 1 calc R . .
C9 C 0.79178(8) 0.39979(17) 0.61035(6) 0.0205(3) Uani 1 1 d . . .
C10 C 0.80152(9) 0.45518(18) 0.65559(6) 0.0229(4) Uani 1 1 d . . .
H10A H 0.7658 0.4475 0.6741 0.027 Uiso 1 1 calc R . .
C11 C 0.86438(8) 0.52214(17) 0.67348(6) 0.0209(3) Uani 1 1 d . . .
H11A H 0.8713 0.5622 0.7041 0.025 Uiso 1 1 calc R . .
O12 O 0.73206(6) 0.33296(13) 0.58932(4) 0.0267(3) Uani 1 1 d . . .
C13 C 0.68053(9) 0.3009(2) 0.61807(6) 0.0300(4) Uani 1 1 d . . .
H13A H 0.6596 0.3879 0.6279 0.036 Uiso 1 1 calc R . .
H13B H 0.7024 0.2491 0.6467 0.036 Uiso 1 1 calc R . .
C14 C 0.62479(10) 0.2121(2) 0.58802(7) 0.0344(5) Uani 1 1 d . . .
H14A H 0.6476 0.1309 0.5758 0.041 Uiso 1 1 calc R . .
H14B H 0.5923 0.1760 0.6080 0.041 Uiso 1 1 calc R . .
C15 C 0.58374(10) 0.2903(2) 0.54755(7) 0.0391(5) Uani 1 1 d . . .
H15A H 0.6163 0.3264 0.5276 0.047 Uiso 1 1 calc R . .
H15B H 0.5612 0.3717 0.5599 0.047 Uiso 1 1 calc R . .
C16 C 0.52727(9) 0.2025(2) 0.51693(7) 0.0343(4) Uani 1 1 d . . .
H16A H 0.5500 0.1241 0.5031 0.041 Uiso 1 1 calc R . .
H16B H 0.4961 0.1622 0.5371 0.041 Uiso 1 1 calc R . .
C17 C 0.48303(11) 0.2856(2) 0.47725(7) 0.0405(5) Uani 1 1 d . . .
H17A H 0.4677 0.3735 0.4904 0.049 Uiso 1 1 calc R . .
H17B H 0.5125 0.3108 0.4538 0.049 Uiso 1 1 calc R . .
C18 C 0.41894(10) 0.2076(2) 0.45239(7) 0.0359(5) Uani 1 1 d . . .
H18A H 0.3909 0.1774 0.4761 0.043 Uiso 1 1 calc R . .
H18B H 0.4343 0.1226 0.4375 0.043 Uiso 1 1 calc R . .
C19 C 0.37286(11) 0.2938(2) 0.41491(7) 0.0404(5) Uani 1 1 d . . .
H19A H 0.3632 0.3851 0.4286 0.049 Uiso 1 1 calc R . .
H19B H 0.3984 0.3117 0.3887 0.049 Uiso 1 1 calc R . .
C20 C 0.30437(11) 0.2231(3) 0.39563(8) 0.0520(6) Uani 1 1 d . . .
H20A H 0.2763 0.2837 0.3721 0.078 Uiso 1 1 calc R . .
H20B H 0.2787 0.2053 0.4214 0.078 Uiso 1 1 calc R . .
H20C H 0.3135 0.1344 0.3809 0.078 Uiso 1 1 calc R . .
C21 C 1.06648(8) 0.41032(17) 0.69780(6) 0.0192(3) Uani 1 1 d . . .
C22 C 1.13855(8) 0.39034(17) 0.71301(6) 0.0203(3) Uani 1 1 d . . .
H22A H 1.1693 0.4684 0.7176 0.024 Uiso 1 1 calc R . .
C23 C 1.16461(8) 0.25694(17) 0.72131(6) 0.0210(3) Uani 1 1 d . . .
Br23 Br 1.262321(9) 0.234854(19) 0.743891(6) 0.02660(5) Uani 1 1 d . . .
C24 C 1.12184(9) 0.14113(18) 0.71389(6) 0.0253(4) Uani 1 1 d . . .
H24A H 1.1408 0.0497 0.7191 0.030 Uiso 1 1 calc R . .
C25 C 1.05101(9) 0.16107(18) 0.69880(7) 0.0289(4) Uani 1 1 d . . .
H25A H 1.0209 0.0822 0.6936 0.035 Uiso 1 1 calc R . .
C26 C 1.02282(9) 0.29354(18) 0.69111(6) 0.0265(4) Uani 1 1 d . . .
H26A H 0.9737 0.3050 0.6813 0.032 Uiso 1 1 calc R . .
C27 C 0.92698(8) 0.84522(17) 0.65310(6) 0.0216(4) Uani 1 1 d . . .
C28 C 0.90167(9) 0.85067(19) 0.60507(6) 0.0272(4) Uani 1 1 d . . .
H28A H 0.9191 0.7887 0.5842 0.033 Uiso 1 1 calc R . .
C29 C 0.85063(10) 0.9475(2) 0.58798(6) 0.0294(4) Uani 1 1 d . . .
Br29 Br 0.813837(13) 0.95471(3) 0.522618(8) 0.05496(8) Uani 1 1 d . . .
C30 C 0.82519(10) 1.03922(19) 0.61745(7) 0.0328(4) Uani 1 1 d . . .
H30A H 0.7906 1.1062 0.6050 0.039 Uiso 1 1 calc R . .
C31 C 0.85051(10) 1.0329(2) 0.66541(7) 0.0358(5) Uani 1 1 d . . .
H31A H 0.8333 1.0958 0.6861 0.043 Uiso 1 1 calc R . .
C32 C 0.90106(9) 0.93480(18) 0.68349(7) 0.0273(4) Uani 1 1 d . . .
H32A H 0.9177 0.9293 0.7165 0.033 Uiso 1 1 calc R . .

loop_
_atom_site_aniso_label
_atom_site_aniso_U_11
_atom_site_aniso_U_22
_atom_site_aniso_U_33
_atom_site_aniso_U_23
_atom_site_aniso_U_13
_atom_site_aniso_U_12
N1 0.0152(6) 0.0154(7) 0.0244(7) -0.0001(6) 0.0018(6) 0.0008(5)
C2 0.0133(7) 0.0203(8) 0.0243(8) -0.0001(7) 0.0007(7) 0.0004(6)
N3 0.0200(7) 0.0181(8) 0.0344(8) -0.0009(7) -0.0032(7) 0.0016(6)
N4 0.0206(7) 0.0170(7) 0.0362(8) -0.0018(7) -0.0030(7) 0.0015(6)
C5 0.0190(8) 0.0166(8) 0.0287(9) -0.0015(7) 0.0026(7) 0.0002(6)
C6 0.0118(7) 0.0154(8) 0.0253(8) 0.0004(7) -0.0016(7) 0.0006(6)
C7 0.0199(9) 0.0288(10) 0.0251(9) -0.0031(8) 0.0073(7) -0.0027(7)
C8 0.0264(9) 0.0337(10) 0.0209(8) -0.0055(8) 0.0022(8) -0.0060(8)
C9 0.0157(8) 0.0184(8) 0.0251(9) 0.0000(7) -0.0022(7) -0.0003(6)
C10 0.0172(8) 0.0256(9) 0.0262(9) -0.0012(8) 0.0050(7) -0.0030(7)
C11 0.0156(8) 0.0228(9) 0.0229(8) -0.0045(7) 0.0003(7) 0.0005(6)
O12 0.0169(6) 0.0340(7) 0.0274(6) -0.0047(6) -0.0011(5) -0.0069(5)
C13 0.0211(9) 0.0363(11) 0.0319(10) -0.0009(9) 0.0028(8) -0.0077(8)
C14 0.0244(9) 0.0396(12) 0.0365(11) 0.0029(9) -0.0016(8) -0.0101(8)
C15 0.0318(11) 0.0331(12) 0.0472(12) 0.0047(10) -0.0070(10) -0.0083(8)
C16 0.0238(9) 0.0388(12) 0.0376(11) -0.0014(9) -0.0016(9) -0.0060(8)
C17 0.0338(11) 0.0417(12) 0.0407(12) 0.0052(10) -0.0072(10) -0.0079(9)
C18 0.0303(10) 0.0374(12) 0.0369(11) -0.0013(9) -0.0021(9) -0.0043(8)
C19 0.0380(12) 0.0510(14) 0.0298(10) 0.0063(10) -0.0006(9) -0.0035(10)
C20 0.0382(12) 0.0742(17) 0.0395(12) 0.0073(12) -0.0045(10) -0.0014(12)
C21 0.0180(8) 0.0168(8) 0.0221(8) 0.0018(7) 0.0020(7) -0.0011(6)
C22 0.0158(8) 0.0183(8) 0.0265(9) -0.0022(7) 0.0030(7) 0.0004(6)
C23 0.0167(7) 0.0257(9) 0.0205(8) 0.0001(7) 0.0028(6) 0.0049(7)
Br23 0.01879(8) 0.02634(10) 0.03322(10) -0.00089(8) 0.00081(7) 0.00694(7)
C24 0.0295(10) 0.0188(9) 0.0274(9) 0.0019(7) 0.0050(8) 0.0051(7)
C25 0.0255(9) 0.0184(9) 0.0409(11) 0.0017(8) 0.0009(8) -0.0031(7)
C26 0.0187(8) 0.0239(10) 0.0352(10) 0.0027(8) -0.0003(8) -0.0024(7)
C27 0.0156(8) 0.0150(8) 0.0331(9) 0.0019(7) 0.0017(7) -0.0009(6)
C28 0.0258(9) 0.0265(10) 0.0301(10) 0.0005(8) 0.0070(8) 0.0064(7)
C29 0.0254(9) 0.0306(10) 0.0309(10) 0.0070(8) 0.0020(8) 0.0015(8)
Br29 0.05530(16) 0.07688(19) 0.03096(11) 0.01622(12) 0.00313(11) 0.02021(13)
C30 0.0252(10) 0.0229(10) 0.0472(12) 0.0045(9) -0.0020(9) 0.0089(7)
C31 0.0322(11) 0.0296(10) 0.0432(12) -0.0112(9) -0.0001(9) 0.0117(8)
C32 0.0232(9) 0.0252(9) 0.0310(9) -0.0055(8) -0.0017(8) 0.0035(7)

loop_
_atom_type_symbol
_atom_type_description
_atom_type_scat_dispersion_real
_atom_type_scat_dispersion_imag
_atom_type_scat_source
C C 0.0033 0.0016 'International Tables Vol C Tables 4.2.6.8 and 6.1.1.4'
H H 0.0000 0.0000 'International Tables Vol C Tables 4.2.6.8 and 6.1.1.4'
N N 0.0061 0.0033 'International Tables Vol C Tables 4.2.6.8 and 6.1.1.4'
O O 0.0106 0.0060 'International Tables Vol C Tables 4.2.6.8 and 6.1.1.4'
Br Br -0.2901 2.4595 'International Tables Vol C Tables 4.2.6.8 and 6.1.1.4'

loop_
_geom_angle_atom_site_label_1
_geom_angle_atom_site_label_2
_geom_angle_atom_site_label_3
_geom_angle
_geom_angle_site_symmetry_1
_geom_angle_site_symmetry_3
_geom_angle_publ_flag
C5 N1 C2 104.76(13) . . ?
C5 N1 C6 124.03(13) . . ?
C2 N1 C6 130.08(14) . . ?
N3 C2 N1 109.43(14) . . ?
N3 C2 C21 122.42(14) . . ?
N1 C2 C21 128.14(15) . . ?
C2 N3 N4 108.41(13) . . ?
C5 N4 N3 106.40(13) . . ?
N4 C5 N1 110.99(14) . . ?
N4 C5 C27 124.38(15) . . ?
N1 C5 C27 124.62(14) . . ?
C11 C6 C7 120.99(15) . . ?
C11 C6 N1 117.66(15) . . ?
C7 C6 N1 121.31(14) . . ?
C8 C7 C6 119.20(16) . . ?
C7 C8 C9 120.36(16) . . ?
O12 C9 C10 123.80(15) . . ?
O12 C9 C8 116.11(15) . . ?
C10 C9 C8 120.09(15) . . ?
C9 C10 C11 119.03(16) . . ?
C6 C11 C10 120.32(16) . . ?
C9 O12 C13 117.72(13) . . ?
O12 C13 C14 106.71(15) . . ?
C15 C14 C13 112.98(17) . . ?
C14 C15 C16 113.69(17) . . ?
C17 C16 C15 113.21(17) . . ?
C18 C17 C16 113.62(17) . . ?
C17 C18 C19 113.38(17) . . ?
C20 C19 C18 112.73(18) . . ?
C26 C21 C22 118.73(15) . . ?
C26 C21 C2 124.74(15) . . ?
C22 C21 C2 116.48(14) . . ?
C23 C22 C21 119.66(15) . . ?
C24 C23 C22 121.78(15) . . ?
C24 C23 Br23 119.92(12) . . ?
C22 C23 Br23 118.30(12) . . ?
C25 C24 C23 118.42(16) . . ?
C24 C25 C26 121.37(16) . . ?
C25 C26 C21 120.01(16) . . ?
C32 C27 C28 120.41(16) . . ?
C32 C27 C5 118.71(16) . . ?
C28 C27 C5 120.86(16) . . ?
C29 C28 C27 118.96(17) . . ?
C30 C29 C28 121.53(17) . . ?
C30 C29 Br29 118.66(14) . . ?
C28 C29 Br29 119.80(14) . . ?
C29 C30 C31 119.20(17) . . ?
C30 C31 C32 120.29(18) . . ?
C27 C32 C31 119.59(17) . . ?

loop_
_geom_bond_atom_site_label_1
_geom_bond_atom_site_label_2
_geom_bond_distance
_geom_bond_site_symmetry_2
_geom_bond_publ_flag
N1 C5 1.365(2) . ?
N1 C2 1.377(2) . ?
N1 C6 1.447(2) . ?
C2 N3 1.316(2) . ?
C2 C21 1.470(2) . ?
N3 N4 1.3840(19) . ?
N4 C5 1.318(2) . ?
C5 C27 1.478(2) . ?
C6 C11 1.370(2) . ?
C6 C7 1.381(2) . ?
C7 C8 1.381(2) . ?
C8 C9 1.390(2) . ?
C9 O12 1.3657(18) . ?
C9 C10 1.389(2) . ?
C10 C11 1.391(2) . ?
O12 C13 1.442(2) . ?
C13 C14 1.518(2) . ?
C14 C15 1.490(3) . ?
C15 C16 1.528(3) . ?
C16 C17 1.524(3) . ?
C17 C18 1.515(3) . ?
C18 C19 1.516(3) . ?
C19 C20 1.505(3) . ?
C21 C26 1.394(2) . ?
C21 C22 1.401(2) . ?
C22 C23 1.378(2) . ?
C23 C24 1.378(2) . ?
C23 Br23 1.9015(15) . ?
C24 C25 1.378(2) . ?
C25 C26 1.383(2) . ?
C27 C32 1.384(2) . ?
C27 C28 1.384(2) . ?
C28 C29 1.381(2) . ?
C29 C30 1.373(3) . ?
C29 Br29 1.8915(18) . ?
C30 C31 1.382(3) . ?
C31 C32 1.389(3) . ?

loop_
_cod_related_entry_id
_cod_related_entry_database
_cod_related_entry_code
1 ChemSpider 26947323
